data_7107823
loop_
_publ_author_name
'Matthieu Jouffroy'
'Rafael Gramage-Doria'
'Dominique Armspach'
'Dominique Matt'
'Loic Toupet'

_publ_section_title
;
 Regioselective opening of proximally sulfato-capped cyclodextrins
;
_journal_name_full Chem.Commun.
_journal_page_first 6028
_journal_paper_doi 10.1039/c2cc31302b
_journal_volume 48
_journal_year 2012
_chemical_absolute_configuration rm
_chemical_formula_sum 'C68 H116 Cl N O32'
_chemical_formula_weight 1495.07
_chemical_name_systematic
;
?
;
_space_group_IT_number 4
_symmetry_cell_setting monoclinic
_symmetry_space_group_name_Hall 'P 2yb'
_symmetry_space_group_name_H-M 'P 1 21 1'
_atom_sites_solution_hydrogens geom
_atom_sites_solution_primary direct
_atom_sites_solution_secondary difmap
_audit_creation_method SHELXL-97
_cell_angle_alpha 90.00
_cell_angle_beta 90.778(6)
_cell_angle_gamma 90.00
_cell_formula_units_Z 2
_cell_length_a 15.2970(10)
_cell_length_b 15.7262(8)
_cell_length_c 16.6710(10)
_cell_measurement_reflns_used 12114
_cell_measurement_temperature 120(2)
_cell_measurement_theta_max 27.1
_cell_measurement_theta_min 2.0
_cell_volume 4010.1(4)
_computing_cell_refinement 'CrysAlis RED, Oxford Diffraction Ltd.,Version 1.171.26'
_computing_data_collection 'CrysAlis CCD, Oxford Diffraction Ltd.,Version 1.171.26'
_computing_data_reduction 'CrysAlis RED, Oxford Diffraction Ltd.,Version 1.171.26'
_computing_molecular_graphics 'MERCURY(CCDC, 2006)'
_computing_publication_material 'WINGX (Farrugia, 1999)'
_computing_structure_refinement 'SHELXL-97 (Sheldrick, 1997)'
_computing_structure_solution 'SIR-97_(Altomare& al., 1999)'
_diffrn_ambient_temperature 120(2)
_diffrn_detector_area_resol_mean 19.64
_diffrn_measured_fraction_theta_full 0.983
_diffrn_measured_fraction_theta_max 0.983
_diffrn_measurement_device_type 'CCD Saphire 3 Xcalibur'
_diffrn_measurement_method 'omega scan'
_diffrn_radiation_monochromator graphite
_diffrn_radiation_source 'fine-focus sealed tube'
_diffrn_radiation_type MoK\a
_diffrn_radiation_wavelength 0.71073
_diffrn_reflns_av_R_equivalents 0.0413
_diffrn_reflns_av_sigmaI/netI 0.1131
_diffrn_reflns_limit_h_max 19
_diffrn_reflns_limit_h_min -19
_diffrn_reflns_limit_k_max 20
_diffrn_reflns_limit_k_min -18
_diffrn_reflns_limit_l_max 20
_diffrn_reflns_limit_l_min -21
_diffrn_reflns_number 29504
_diffrn_reflns_theta_full 27.00
_diffrn_reflns_theta_max 27.00
_diffrn_reflns_theta_min 2.66
_exptl_absorpt_coefficient_mu 0.129
_exptl_absorpt_correction_type none
_exptl_crystal_colour colourless
_exptl_crystal_density_diffrn 1.238
_exptl_crystal_density_method 'not measured'
_exptl_crystal_description Prism
_exptl_crystal_F_000 1608
_exptl_crystal_size_max 0.26
_exptl_crystal_size_mid 0.16
_exptl_crystal_size_min 0.08
_refine_diff_density_max 0.929
_refine_diff_density_min -0.926
_refine_diff_density_rms 0.074
_refine_ls_abs_structure_details 'Flack H D (1983), Acta Cryst. A39, 876-881'
_refine_ls_abs_structure_Flack -0.22(16)
_refine_ls_extinction_method none
_refine_ls_goodness_of_fit_ref 0.830
_refine_ls_hydrogen_treatment constr
_refine_ls_matrix_type full
_refine_ls_number_parameters 917
_refine_ls_number_reflns 15107
_refine_ls_number_restraints 3
_refine_ls_restrained_S_all 0.847
_refine_ls_R_factor_all 0.1298
_refine_ls_R_factor_gt 0.0680
_refine_ls_shift/su_max 0.699
_refine_ls_shift/su_mean 0.026
_refine_ls_structure_factor_coef Fsqd
_refine_ls_weighting_details 'calc w=1/[\s^2^(Fo^2^)+(0.1258P)^2^+0.0000P] where P=(Fo^2^+2Fc^2^)/3'
_refine_ls_weighting_scheme calc
_refine_ls_wR_factor_gt 0.1679
_refine_ls_wR_factor_ref 0.1911
_reflns_number_gt 7789
_reflns_number_total 15107
_reflns_threshold_expression >2sigma(I)
_cod_data_source_file c2cc31302b.txt
_cod_data_source_block mg67
_cod_original_sg_symbol_H-M P21
_cod_database_code 7107823

loop_
_symmetry_equiv_pos_as_xyz
'x, y, z'
'-x, y+1/2, -z'

loop_
_atom_site_label
_atom_site_type_symbol
_atom_site_fract_x
_atom_site_fract_y
_atom_site_fract_z
_atom_site_U_iso_or_equiv
_atom_site_adp_type
_atom_site_occupancy
_atom_site_symmetry_multiplicity
_atom_site_calc_flag
_atom_site_refinement_flags
_atom_site_disorder_assembly
_atom_site_disorder_group
N1 N 0.1643(3) 0.0950(3) 0.0969(3) 0.0436(11) Uani 1 1 d . B .
O2 O 0.2995(2) -0.1522(2) 0.3796(2) 0.0476(9) Uani 1 1 d . . .
O3 O 0.4376(2) -0.1225(2) 0.2751(2) 0.0433(9) Uani 1 1 d . . .
O4 O 0.4189(2) 0.02654(19) 0.1807(2) 0.0382(8) Uani 1 1 d . . .
O5 O 0.1901(2) -0.0373(2) 0.2147(2) 0.0422(8) Uani 1 1 d . . .
O12 O 0.5996(3) -0.0022(2) 0.1965(3) 0.0614(11) Uani 1 1 d . . .
O13 O 0.6593(3) 0.1596(2) 0.1489(3) 0.0618(12) Uani 1 1 d . . .
O14 O 0.5186(2) 0.27018(19) 0.1095(2) 0.0378(8) Uani 1 1 d . . .
O15 O 0.4376(2) 0.05926(19) 0.0459(2) 0.0403(8) Uani 1 1 d . . .
O16 O 0.4439(2) 0.1711(2) -0.0885(2) 0.0499(10) Uani 1 1 d . . .
H16 H 0.4928 0.1946 -0.0823 0.075 Uiso 1 1 calc R . .
O22 O 0.6641(2) 0.3791(2) 0.1150(3) 0.0576(11) Uani 1 1 d . . .
O23 O 0.5827(2) 0.5268(2) 0.1824(2) 0.0475(9) Uani 1 1 d . . .
O24 O 0.4037(2) 0.48688(19) 0.2241(2) 0.0369(8) Uani 1 1 d . . .
O25 O 0.4404(2) 0.3737(2) 0.0361(2) 0.0410(8) Uani 1 1 d . . .
O26 O 0.3127(2) 0.5006(2) 0.0289(2) 0.0506(10) Uani 1 1 d . . .
O32 O 0.4803(2) 0.5941(2) 0.3426(2) 0.0514(10) Uani 1 1 d . . .
O33 O 0.3574(2) 0.5692(2) 0.4629(2) 0.0460(9) Uani 1 1 d . . .
O34 O 0.2140(2) 0.46384(19) 0.4161(2) 0.0370(8) Uani 1 1 d . . .
O35 O 0.2762(2) 0.5698(2) 0.2279(2) 0.0429(9) Uani 1 1 d . . .
O36 O 0.1173(2) 0.4983(3) 0.1773(2) 0.0552(10) Uani 1 1 d . . .
O42 O 0.2258(3) 0.4765(2) 0.5863(2) 0.0590(11) Uani 1 1 d . . .
O43 O 0.1621(3) 0.3131(2) 0.6204(2) 0.0560(10) Uani 1 1 d . . .
O44 O 0.1151(2) 0.2209(2) 0.4802(2) 0.0387(8) Uani 1 1 d . . .
O45 O 0.0639(2) 0.4427(2) 0.4270(2) 0.0418(9) Uani 1 1 d . A .
C46A C -0.0168(6) 0.3271(4) 0.3796(6) 0.079(3) Uani 0.618(11) 1 d P A 1
H46A H -0.0180 0.2645 0.3741 0.095 Uiso 0.618(11) 1 calc PR A 1
H46B H -0.0639 0.3432 0.4168 0.095 Uiso 0.618(11) 1 calc PR A 1
O46A O -0.0345(5) 0.3605(6) 0.3095(6) 0.093(3) Uani 0.618(11) 1 d P A 1
C49A C -0.1234(14) 0.355(2) 0.2854(13) 0.257(19) Uani 0.618(11) 1 d P A 1
H49A H -0.1315 0.3843 0.2337 0.385 Uiso 0.618(11) 1 calc PR A 1
H49B H -0.1598 0.3829 0.3258 0.385 Uiso 0.618(11) 1 calc PR A 1
H49C H -0.1404 0.2956 0.2800 0.385 Uiso 0.618(11) 1 calc PR A 1
C46B C -0.0168(6) 0.3271(4) 0.3796(6) 0.079(3) Uani 0.382(11) 1 d P A 2
H46C H -0.0229 0.3592 0.3288 0.095 Uiso 0.382(11) 1 calc PR A 2
H46D H -0.0127 0.2662 0.3651 0.095 Uiso 0.382(11) 1 calc PR A 2
O46B O -0.0822(6) 0.3361(6) 0.4150(6) 0.039(3) Uani 0.382(11) 1 d P A 2
C49B C -0.1589(9) 0.3118(9) 0.3742(10) 0.048(4) Uani 0.382(11) 1 d P A 2
H49D H -0.2093 0.3213 0.4087 0.072 Uiso 0.382(11) 1 calc PR A 2
H49E H -0.1555 0.2514 0.3601 0.072 Uiso 0.382(11) 1 calc PR A 2
H49F H -0.1656 0.3457 0.3251 0.072 Uiso 0.382(11) 1 calc PR A 2
O52 O 0.1480(3) 0.1082(2) 0.6076(2) 0.0543(10) Uani 1 1 d . . .
O53 O 0.2188(3) -0.0229(2) 0.5156(2) 0.0666(12) Uani 1 1 d . . .
O54 O 0.2080(2) 0.00493(19) 0.3484(2) 0.0385(8) Uani 1 1 d . . .
O55 O 0.0174(2) 0.1231(2) 0.4236(2) 0.0434(9) Uani 1 1 d . . .
O56 O -0.0186(3) -0.0028(2) 0.3048(2) 0.0551(10) Uani 1 1 d . . .
O61 O 0.2357(2) 0.2198(2) 0.1299(3) 0.0553(10) Uani 1 1 d . . .
O62 O 0.0602(3) -0.0013(3) 0.0547(3) 0.0691(12) Uani 1 1 d . B .
C1 C 0.2000(3) -0.0660(3) 0.2963(3) 0.0378(12) Uani 1 1 d . . .
H1 H 0.1479 -0.1007 0.3115 0.045 Uiso 1 1 calc R . .
C2 C 0.2809(3) -0.1198(3) 0.3017(3) 0.0357(12) Uani 1 1 d . . .
H2 H 0.2734 -0.1691 0.2643 0.043 Uiso 1 1 calc R . .
C3 C 0.3615(3) -0.0702(3) 0.2767(3) 0.0396(12) Uani 1 1 d . . .
H3 H 0.3718 -0.0234 0.3163 0.048 Uiso 1 1 calc R . .
C4 C 0.3481(3) -0.0309(3) 0.1942(3) 0.0381(12) Uani 1 1 d . . .
H4 H 0.3496 -0.0770 0.1529 0.046 Uiso 1 1 calc R . .
C5 C 0.2605(3) 0.0157(3) 0.1874(3) 0.0350(11) Uani 1 1 d . . .
H5 H 0.2632 0.0685 0.2208 0.042 Uiso 1 1 calc R . .
C6 C 0.2369(3) 0.0388(3) 0.1035(3) 0.0414(13) Uani 1 1 d . . .
H6A H 0.2881 0.0658 0.0782 0.050 Uiso 1 1 calc R . .
H6B H 0.2233 -0.0139 0.0733 0.050 Uiso 1 1 calc R . .
C7 C 0.2355(4) -0.2102(3) 0.4070(4) 0.0550(16) Uani 1 1 d . . .
H7A H 0.2514 -0.2297 0.4610 0.083 Uiso 1 1 calc R . .
H7B H 0.2323 -0.2590 0.3705 0.083 Uiso 1 1 calc R . .
H7C H 0.1785 -0.1818 0.4082 0.083 Uiso 1 1 calc R . .
C8 C 0.4995(4) -0.1013(4) 0.3374(4) 0.0542(15) Uani 1 1 d . . .
H8A H 0.5503 -0.1390 0.3341 0.081 Uiso 1 1 calc R . .
H8B H 0.4720 -0.1081 0.3898 0.081 Uiso 1 1 calc R . .
H8C H 0.5183 -0.0421 0.3309 0.081 Uiso 1 1 calc R . .
C11 C 0.4708(3) 0.0131(3) 0.1120(3) 0.0394(12) Uani 1 1 d . . .
H11 H 0.4705 -0.0489 0.0986 0.047 Uiso 1 1 calc R . .
C12 C 0.5626(4) 0.0405(3) 0.1297(4) 0.0512(15) Uani 1 1 d . . .
H12 H 0.5985 0.0263 0.0818 0.061 Uiso 1 1 calc R . .
C13 C 0.5696(4) 0.1355(3) 0.1437(4) 0.0483(14) Uani 1 1 d . . .
H13 H 0.5413 0.1493 0.1958 0.058 Uiso 1 1 calc R . .
C14 C 0.5248(3) 0.1857(3) 0.0781(3) 0.0377(12) Uani 1 1 d . . .
H14 H 0.5619 0.1859 0.0291 0.045 Uiso 1 1 calc R . .
C15 C 0.4336(3) 0.1511(3) 0.0569(3) 0.0371(12) Uani 1 1 d . . .
H15 H 0.3937 0.1637 0.1024 0.045 Uiso 1 1 calc R . .
C16 C 0.3926(3) 0.1850(3) -0.0193(3) 0.0423(13) Uani 1 1 d . . .
H16A H 0.3349 0.1576 -0.0275 0.051 Uiso 1 1 calc R . .
H16B H 0.3827 0.2468 -0.0132 0.051 Uiso 1 1 calc R . .
C17 C 0.6492(6) -0.0754(6) 0.1767(6) 0.113(4) Uani 1 1 d . . .
H17A H 0.6724 -0.1014 0.2260 0.170 Uiso 1 1 calc R . .
H17B H 0.6978 -0.0589 0.1422 0.170 Uiso 1 1 calc R . .
H17C H 0.6118 -0.1163 0.1483 0.170 Uiso 1 1 calc R . .
C18 C 0.6802(5) 0.2004(6) 0.2216(5) 0.098(3) Uani 1 1 d . . .
H18A H 0.7421 0.2164 0.2221 0.147 Uiso 1 1 calc R . .
H18B H 0.6688 0.1618 0.2664 0.147 Uiso 1 1 calc R . .
H18C H 0.6442 0.2516 0.2270 0.147 Uiso 1 1 calc R . .
C21 C 0.5238(3) 0.3391(3) 0.0541(3) 0.0415(13) Uani 1 1 d . . .
H21 H 0.5507 0.3184 0.0034 0.050 Uiso 1 1 calc R . .
C22 C 0.5808(3) 0.4082(3) 0.0899(3) 0.0405(13) Uani 1 1 d . . .
H22 H 0.5892 0.4531 0.0482 0.049 Uiso 1 1 calc R . .
C23 C 0.5374(3) 0.4500(3) 0.1633(3) 0.0370(12) Uani 1 1 d . . .
H23 H 0.5418 0.4103 0.2101 0.044 Uiso 1 1 calc R . .
C24 C 0.4440(3) 0.4715(3) 0.1484(3) 0.0352(11) Uani 1 1 d . . .
H24 H 0.4405 0.5244 0.1153 0.042 Uiso 1 1 calc R . .
C25 C 0.3928(3) 0.4007(3) 0.1058(3) 0.0355(12) Uani 1 1 d . . .
H25 H 0.3864 0.3514 0.1432 0.043 Uiso 1 1 calc R . .
C26 C 0.3046(3) 0.4285(3) 0.0778(3) 0.0461(13) Uani 1 1 d . . .
H26A H 0.2760 0.3821 0.0471 0.055 Uiso 1 1 calc R . .
H26B H 0.2679 0.4420 0.1245 0.055 Uiso 1 1 calc R . .
C27 C 0.7148(5) 0.3496(5) 0.0493(6) 0.106(3) Uani 1 1 d . . .
H27A H 0.7714 0.3288 0.0694 0.160 Uiso 1 1 calc R . .
H27B H 0.7241 0.3964 0.0116 0.160 Uiso 1 1 calc R . .
H27C H 0.6836 0.3033 0.0219 0.160 Uiso 1 1 calc R . .
C28 C 0.6482(4) 0.5190(4) 0.2454(4) 0.0659(18) Uani 1 1 d . . .
H28A H 0.6761 0.5743 0.2546 0.099 Uiso 1 1 calc R . .
H28B H 0.6925 0.4775 0.2294 0.099 Uiso 1 1 calc R . .
H28C H 0.6205 0.4999 0.2948 0.099 Uiso 1 1 calc R . .
C29 C 0.2326(4) 0.5348(4) 0.0048(4) 0.0649(18) Uani 1 1 d . . .
H29A H 0.2425 0.5847 -0.0291 0.097 Uiso 1 1 calc R . .
H29B H 0.1995 0.5515 0.0521 0.097 Uiso 1 1 calc R . .
H29C H 0.1995 0.4921 -0.0258 0.097 Uiso 1 1 calc R . .
C31 C 0.3689(3) 0.5689(3) 0.2394(3) 0.0393(12) Uani 1 1 d . . .
H31 H 0.3960 0.6109 0.2021 0.047 Uiso 1 1 calc R . .
C32 C 0.3888(3) 0.5952(3) 0.3259(3) 0.0402(12) Uani 1 1 d . . .
H32 H 0.3663 0.6542 0.3345 0.048 Uiso 1 1 calc R . .
C33 C 0.3450(3) 0.5363(3) 0.3844(3) 0.0354(11) Uani 1 1 d . . .
H33 H 0.3718 0.4785 0.3809 0.042 Uiso 1 1 calc R . .
C34 C 0.2478(3) 0.5307(3) 0.3650(3) 0.0339(11) Uani 1 1 d . . .
H34 H 0.2196 0.5857 0.3803 0.041 Uiso 1 1 calc R . .
C35 C 0.2275(3) 0.5133(3) 0.2787(3) 0.0375(12) Uani 1 1 d . . .
H35 H 0.2447 0.4534 0.2664 0.045 Uiso 1 1 calc R . .
C36 C 0.1338(3) 0.5249(4) 0.2565(3) 0.0481(14) Uani 1 1 d . . .
H36A H 0.0971 0.4915 0.2935 0.058 Uiso 1 1 calc R . .
H36B H 0.1179 0.5856 0.2620 0.058 Uiso 1 1 calc R . .
C37 C 0.5219(5) 0.6716(4) 0.3303(5) 0.076(2) Uani 1 1 d . . .
H37A H 0.5842 0.6661 0.3438 0.114 Uiso 1 1 calc R . .
H37B H 0.4957 0.7151 0.3645 0.114 Uiso 1 1 calc R . .
H37C H 0.5152 0.6883 0.2739 0.114 Uiso 1 1 calc R . .
C38 C 0.4160(4) 0.5206(4) 0.5106(4) 0.0637(17) Uani 1 1 d . . .
H38A H 0.4215 0.5463 0.5640 0.096 Uiso 1 1 calc R . .
H38B H 0.4734 0.5193 0.4852 0.096 Uiso 1 1 calc R . .
H38C H 0.3936 0.4625 0.5157 0.096 Uiso 1 1 calc R . .
C39 C 0.0338(4) 0.5201(5) 0.1512(4) 0.0677(18) Uani 1 1 d . . .
H39A H 0.0244 0.4994 0.0964 0.101 Uiso 1 1 calc R . .
H39B H 0.0274 0.5821 0.1523 0.101 Uiso 1 1 calc R . .
H39C H -0.0093 0.4943 0.1867 0.101 Uiso 1 1 calc R . .
C41 C 0.1400(3) 0.4789(3) 0.4622(3) 0.0395(12) Uani 1 1 d . . .
H41 H 0.1312 0.5418 0.4661 0.047 Uiso 1 1 calc R . .
C42 C 0.1512(4) 0.4440(3) 0.5458(3) 0.0456(13) Uani 1 1 d . . .
H42 H 0.0980 0.4574 0.5776 0.055 Uiso 1 1 calc R . .
C43 C 0.1621(3) 0.3476(3) 0.5407(3) 0.0408(13) Uani 1 1 d . . .
H43 H 0.2187 0.3338 0.5143 0.049 Uiso 1 1 calc R . .
C44 C 0.0881(3) 0.3074(3) 0.4944(3) 0.0407(13) Uani 1 1 d . A .
H44 H 0.0344 0.3074 0.5280 0.049 Uiso 1 1 calc R . .
C45 C 0.0692(3) 0.3520(3) 0.4171(3) 0.0388(12) Uani 1 1 d . . .
H45 H 0.1169 0.3389 0.3786 0.047 Uiso 1 1 calc R A 1
C47 C 0.2176(5) 0.5635(4) 0.6084(4) 0.084(2) Uani 1 1 d . . .
H47A H 0.2714 0.5822 0.6357 0.126 Uiso 1 1 calc R . .
H47B H 0.1681 0.5701 0.6446 0.126 Uiso 1 1 calc R . .
H47C H 0.2077 0.5980 0.5602 0.126 Uiso 1 1 calc R . .
C48 C 0.2458(5) 0.2808(5) 0.6450(5) 0.093(3) Uani 1 1 d . . .
H48A H 0.2421 0.2578 0.6994 0.139 Uiso 1 1 calc R . .
H48B H 0.2889 0.3269 0.6442 0.139 Uiso 1 1 calc R . .
H48C H 0.2638 0.2358 0.6081 0.139 Uiso 1 1 calc R . .
C51 C 0.0572(3) 0.1540(3) 0.4958(3) 0.0423(13) Uani 1 1 d . . .
H51 H 0.0108 0.1743 0.5328 0.051 Uiso 1 1 calc R . .
C52 C 0.1068(4) 0.0814(3) 0.5349(3) 0.0466(14) Uani 1 1 d . . .
H52 H 0.0654 0.0339 0.5465 0.056 Uiso 1 1 calc R . .
C53 C 0.1772(4) 0.0499(3) 0.4794(3) 0.0469(14) Uani 1 1 d . . .
H53 H 0.2214 0.0958 0.4713 0.056 Uiso 1 1 calc R . .
C54 C 0.1369(3) 0.0247(3) 0.3989(3) 0.0414(13) Uani 1 1 d . . .
H54 H 0.1004 -0.0274 0.4061 0.050 Uiso 1 1 calc R . .
C55 C 0.0803(3) 0.0949(3) 0.3647(3) 0.0416(13) Uani 1 1 d . . .
H55 H 0.1189 0.1441 0.3517 0.050 Uiso 1 1 calc R . .
C56 C 0.0300(4) 0.0719(3) 0.2913(3) 0.0447(13) Uani 1 1 d . . .
H56A H -0.0100 0.1190 0.2764 0.054 Uiso 1 1 calc R . .
H56B H 0.0706 0.0627 0.2464 0.054 Uiso 1 1 calc R . .
C57 C 0.1110(7) 0.0802(9) 0.6761(4) 0.145(5) Uani 1 1 d . . .
H57A H 0.1441 0.1020 0.7224 0.217 Uiso 1 1 calc R . .
H57B H 0.1116 0.0179 0.6770 0.217 Uiso 1 1 calc R . .
H57C H 0.0505 0.1004 0.6784 0.217 Uiso 1 1 calc R . .
C58 C 0.3110(5) -0.0141(5) 0.5283(5) 0.096(3) Uani 1 1 d . . .
H58A H 0.3343 -0.0661 0.5530 0.145 Uiso 1 1 calc R . .
H58B H 0.3225 0.0344 0.5639 0.145 Uiso 1 1 calc R . .
H58C H 0.3394 -0.0046 0.4767 0.145 Uiso 1 1 calc R . .
C59 C -0.0721(4) -0.0267(5) 0.2370(4) 0.0713(19) Uani 1 1 d . . .
H59A H -0.1047 -0.0785 0.2496 0.107 Uiso 1 1 calc R . .
H59B H -0.0349 -0.0371 0.1906 0.107 Uiso 1 1 calc R . .
H59C H -0.1132 0.0194 0.2244 0.107 Uiso 1 1 calc R . .
C61 C 0.1702(4) 0.1830(3) 0.1102(3) 0.0471(14) Uani 1 1 d . B .
C62 C 0.0819(4) 0.2169(4) 0.0940(5) 0.080(2) Uani 1 1 d . . .
C63A C 0.0461(12) 0.2930(12) 0.1238(13) 0.085(6) Uiso 0.464(10) 1 d P B 1
H63A H 0.0812 0.3379 0.1447 0.102 Uiso 0.464(10) 1 calc PR B 1
C64A C -0.0518(13) 0.2973(13) 0.1198(13) 0.101(6) Uiso 0.464(10) 1 d P B 1
H64A H -0.0791 0.3505 0.1292 0.121 Uiso 0.464(10) 1 calc PR B 1
C65A C -0.1056(13) 0.2259(12) 0.1026(12) 0.095(6) Uiso 0.464(10) 1 d P B 1
H65A H -0.1674 0.2303 0.1066 0.114 Uiso 0.464(10) 1 calc PR B 1
C66A C -0.0661(11) 0.1467(12) 0.0791(13) 0.083(5) Uiso 0.464(10) 1 d P B 1
H66A H -0.0998 0.0974 0.0673 0.100 Uiso 0.464(10) 1 calc PR B 1
C63B C 0.0600(8) 0.3013(8) 0.0791(9) 0.061(4) Uiso 0.536(10) 1 d P B 2
H63B H 0.1001 0.3467 0.0873 0.074 Uiso 0.536(10) 1 calc PR B 2
C64B C -0.0289(8) 0.3149(8) 0.0503(8) 0.072(4) Uiso 0.536(10) 1 d P B 2
H64B H -0.0520 0.3709 0.0478 0.086 Uiso 0.536(10) 1 calc PR B 2
C65B C -0.0793(9) 0.2477(8) 0.0267(9) 0.072(4) Uiso 0.536(10) 1 d P B 2
H65B H -0.1367 0.2582 0.0065 0.086 Uiso 0.536(10) 1 calc PR B 2
C66B C -0.0502(9) 0.1659(9) 0.0310(10) 0.075(4) Uiso 0.536(10) 1 d P B 2
H66B H -0.0821 0.1214 0.0056 0.090 Uiso 0.536(10) 1 calc PR B 2
C67 C 0.0295(4) 0.1475(5) 0.0746(5) 0.082(2) Uani 1 1 d . B .
C68 C 0.0810(4) 0.0719(4) 0.0738(4) 0.0536(15) Uani 1 1 d . . .
O63 O 0.5807(3) 0.2701(2) -0.1395(2) 0.0561(10) Uani 1 1 d . . .
H63C H 0.6407 0.2818 -0.1172 0.050 Uiso 1 1 d . . .
H63D H 0.5654 0.3156 -0.1152 0.050 Uiso 1 1 d . . .
C81 C 0.1170(11) 0.2233(12) -0.1283(10) 0.105(6) Uani 0.50 1 d P . .
H81A H 0.1045 0.2268 -0.1867 0.126 Uiso 0.50 1 calc PR . .
H81B H 0.0601 0.2244 -0.1006 0.126 Uiso 0.50 1 calc PR . .
Cl1 Cl 0.16677(15) 0.12668(18) -0.10862(15) 0.0436(6) Uani 0.50 1 d P . .
Cl2 Cl 0.1732(3) 0.3089(3) -0.1012(3) 0.1068(17) Uani 0.50 1 d P . .
C71 C 0.5552(12) 0.2685(12) 0.4419(12) 0.110(6) Uiso 0.50 1 d P . .
H71A H 0.5599 0.2985 0.4933 0.165 Uiso 0.50 1 calc PR . .
H71B H 0.5722 0.3068 0.3984 0.165 Uiso 0.50 1 calc PR . .
H71C H 0.5939 0.2189 0.4427 0.165 Uiso 0.50 1 calc PR . .
C72 C 0.4607(16) 0.2394(18) 0.4283(17) 0.160(9) Uiso 0.50 1 d P . .
H72A H 0.4426 0.2143 0.4799 0.209 Uiso 0.50 1 calc PR . .
H72B H 0.4262 0.2923 0.4218 0.209 Uiso 0.50 1 calc PR . .
C73 C 0.4287(11) 0.1843(11) 0.3692(11) 0.095(5) Uiso 0.50 1 d P . .
H73A H 0.3902 0.1416 0.3945 0.124 Uiso 0.50 1 calc PR . .
H73B H 0.4783 0.1536 0.3451 0.124 Uiso 0.50 1 calc PR . .
C74 C 0.3797(8) 0.2284(9) 0.3060(9) 0.069(4) Uiso 0.50 1 d P . .
H74A H 0.4160 0.2756 0.2856 0.090 Uiso 0.50 1 calc PR . .
H74B H 0.3695 0.1883 0.2610 0.090 Uiso 0.50 1 calc PR . .
C75 C 0.3010(7) 0.2606(7) 0.3290(7) 0.050(3) Uiso 0.50 1 d P . .
H75A H 0.2724 0.2885 0.2831 0.075 Uiso 0.50 1 calc PR . .
H75B H 0.3104 0.3021 0.3721 0.075 Uiso 0.50 1 calc PR . .
H75C H 0.2639 0.2143 0.3482 0.075 Uiso 0.50 1 calc PR . .
C76 C -0.0178(8) 0.2529(8) -0.3143(8) 0.149(4) Uiso 1 1 d . . .
H76A H 0.0357 0.2190 -0.3188 0.223 Uiso 1 1 calc R . .
H76B H -0.0099 0.3075 -0.3417 0.223 Uiso 1 1 calc R . .
H76C H -0.0668 0.2222 -0.3392 0.223 Uiso 1 1 calc R . .
C77 C -0.0376(3) 0.2692(3) -0.2231(3) 0.0435(13) Uiso 1 1 d . . .
H77A H -0.0375 0.2093 -0.2048 0.057 Uiso 1 1 calc R . .
H77B H 0.0208 0.2905 -0.2063 0.057 Uiso 1 1 calc R . .
C78 C -0.0844(5) 0.3030(5) -0.1627(5) 0.087(2) Uiso 1 1 d . . .
H78A H -0.1025 0.3606 -0.1803 0.114 Uiso 1 1 calc R . .
H78B H -0.0434 0.3108 -0.1168 0.114 Uiso 1 1 calc R . .
C79 C -0.1662 0.2598 -0.1292 0.070 Uiso 1 1 d D . .
H79A H -0.1351 0.2252 -0.0883 0.091 Uiso 1 1 calc R . .
H79B H -0.1869 0.3096 -0.0984 0.091 Uiso 1 1 calc R . .
C80 C -0.2370(5) 0.2191(5) -0.1270(5) 0.080(2) Uiso 1 1 d D . .
H80A H -0.2568 0.2157 -0.0715 0.120 Uiso 1 1 calc R . .
H80B H -0.2279 0.1616 -0.1480 0.120 Uiso 1 1 calc R . .
H80C H -0.2813 0.2484 -0.1599 0.120 Uiso 1 1 calc R . .

loop_
_atom_site_aniso_label
_atom_site_aniso_U_11
_atom_site_aniso_U_22
_atom_site_aniso_U_33
_atom_site_aniso_U_23
_atom_site_aniso_U_13
_atom_site_aniso_U_12
N1 0.045(3) 0.044(3) 0.042(3) -0.001(2) -0.003(2) -0.012(2)
O2 0.067(2) 0.0359(19) 0.039(2) 0.0099(17) 0.0063(18) -0.0052(18)
O3 0.051(2) 0.0336(18) 0.045(2) 0.0023(16) -0.0008(18) 0.0059(16)
O4 0.050(2) 0.0287(17) 0.037(2) -0.0016(15) 0.0163(16) -0.0001(16)
O5 0.056(2) 0.0348(18) 0.036(2) -0.0050(16) 0.0049(17) -0.0029(17)
O12 0.063(3) 0.049(2) 0.072(3) 0.025(2) 0.010(2) 0.010(2)
O13 0.047(2) 0.047(2) 0.091(4) 0.011(2) -0.007(2) 0.0006(18)
O14 0.050(2) 0.0280(18) 0.035(2) 0.0016(15) 0.0094(16) 0.0036(15)
O15 0.059(2) 0.0290(17) 0.033(2) -0.0017(15) 0.0078(16) 0.0018(16)
O16 0.063(2) 0.047(2) 0.040(2) 0.0029(17) 0.0113(19) -0.0147(18)
O22 0.049(2) 0.051(2) 0.073(3) -0.005(2) 0.014(2) 0.0025(19)
O23 0.045(2) 0.043(2) 0.054(3) 0.0036(18) -0.0008(18) -0.0065(17)
O24 0.0423(19) 0.0282(18) 0.040(2) -0.0020(15) 0.0054(16) 0.0004(15)
O25 0.050(2) 0.0367(19) 0.036(2) 0.0020(15) 0.0014(16) 0.0001(16)
O26 0.047(2) 0.052(2) 0.053(3) 0.0102(19) 0.0015(18) 0.0119(18)
O32 0.046(2) 0.045(2) 0.063(3) -0.0099(19) 0.0017(19) -0.0102(18)
O33 0.052(2) 0.049(2) 0.037(2) -0.0074(18) -0.0065(17) -0.0061(18)
O34 0.0419(19) 0.0303(18) 0.039(2) -0.0040(15) 0.0074(16) -0.0007(15)
O35 0.040(2) 0.045(2) 0.044(2) 0.0076(17) 0.0047(16) 0.0067(16)
O36 0.036(2) 0.090(3) 0.040(2) -0.002(2) -0.0043(17) 0.008(2)
O42 0.081(3) 0.051(2) 0.044(2) -0.0099(19) -0.008(2) -0.028(2)
O43 0.079(3) 0.052(2) 0.037(2) -0.0015(18) 0.004(2) -0.013(2)
O44 0.0390(19) 0.0323(18) 0.045(2) -0.0062(16) 0.0089(16) -0.0075(15)
O45 0.039(2) 0.0335(18) 0.053(2) -0.0050(16) 0.0042(17) 0.0054(15)
C46A 0.084(6) 0.047(4) 0.104(7) 0.010(4) -0.052(6) -0.008(4)
O46A 0.067(5) 0.122(7) 0.089(7) 0.005(6) -0.021(5) -0.039(5)
C49A 0.154(19) 0.47(5) 0.14(2) 0.13(2) -0.098(16) -0.16(3)
C46B 0.084(6) 0.047(4) 0.104(7) 0.010(4) -0.052(6) -0.008(4)
O46B 0.017(5) 0.062(6) 0.039(6) -0.008(5) -0.003(4) 0.002(4)
C49B 0.037(8) 0.051(9) 0.056(11) -0.008(7) -0.004(7) -0.015(7)
O52 0.079(3) 0.050(2) 0.035(2) -0.0014(17) 0.006(2) -0.020(2)
O53 0.112(4) 0.043(2) 0.045(3) 0.0089(19) 0.006(2) 0.017(2)
O54 0.047(2) 0.0278(17) 0.041(2) -0.0023(15) 0.0140(16) -0.0048(15)
O55 0.041(2) 0.0393(19) 0.050(2) -0.0119(17) 0.0124(17) -0.0105(16)
O56 0.069(3) 0.056(2) 0.041(2) -0.0072(19) 0.0077(19) -0.024(2)
O61 0.045(2) 0.046(2) 0.075(3) -0.005(2) -0.004(2) -0.0074(19)
O62 0.071(3) 0.062(3) 0.074(3) -0.013(2) -0.006(2) -0.016(2)
C1 0.053(3) 0.028(2) 0.033(3) -0.005(2) 0.009(2) -0.012(2)
C2 0.052(3) 0.023(2) 0.032(3) 0.001(2) 0.006(2) 0.000(2)
C3 0.054(3) 0.032(3) 0.033(3) -0.001(2) 0.008(2) 0.001(2)
C4 0.052(3) 0.028(3) 0.035(3) -0.005(2) 0.005(2) -0.003(2)
C5 0.047(3) 0.029(2) 0.029(3) 0.000(2) 0.006(2) -0.008(2)
C6 0.052(3) 0.034(3) 0.038(3) -0.001(2) 0.004(2) 0.007(2)
C7 0.074(4) 0.039(3) 0.053(4) 0.013(3) 0.017(3) -0.005(3)
C8 0.058(4) 0.041(3) 0.064(4) 0.010(3) -0.002(3) 0.000(3)
C11 0.053(3) 0.027(3) 0.039(3) 0.002(2) 0.016(2) 0.005(2)
C12 0.060(4) 0.040(3) 0.054(4) 0.014(3) 0.021(3) 0.008(3)
C13 0.054(4) 0.036(3) 0.056(4) 0.013(3) 0.005(3) 0.008(3)
C14 0.040(3) 0.031(3) 0.042(3) 0.001(2) 0.008(2) 0.000(2)
C15 0.051(3) 0.024(2) 0.036(3) 0.001(2) 0.013(2) 0.006(2)
C16 0.043(3) 0.032(3) 0.051(4) 0.002(2) 0.009(3) -0.003(2)
C17 0.104(6) 0.118(7) 0.119(7) 0.063(6) 0.051(5) 0.074(6)
C18 0.094(6) 0.126(7) 0.073(6) 0.044(5) -0.034(5) -0.039(5)
C21 0.042(3) 0.038(3) 0.045(3) 0.014(2) 0.015(2) 0.006(2)
C22 0.031(3) 0.038(3) 0.052(4) -0.003(2) 0.007(2) 0.003(2)
C23 0.044(3) 0.025(3) 0.041(3) 0.003(2) -0.002(2) -0.003(2)
C24 0.044(3) 0.028(2) 0.033(3) 0.001(2) 0.005(2) 0.004(2)
C25 0.036(3) 0.032(2) 0.039(3) 0.001(2) 0.006(2) 0.001(2)
C26 0.046(3) 0.046(3) 0.046(4) -0.002(3) 0.005(3) 0.001(3)
C27 0.051(4) 0.086(5) 0.183(10) -0.002(6) 0.051(5) 0.000(4)
C28 0.046(3) 0.056(4) 0.095(5) -0.017(4) -0.017(3) 0.001(3)
C29 0.053(4) 0.084(4) 0.058(4) 0.011(4) 0.004(3) 0.020(3)
C31 0.036(3) 0.032(3) 0.051(4) 0.008(2) 0.010(2) 0.003(2)
C32 0.040(3) 0.032(3) 0.049(3) -0.004(2) -0.002(2) 0.003(2)
C33 0.034(3) 0.030(2) 0.042(3) -0.003(2) 0.006(2) 0.004(2)
C34 0.042(3) 0.022(2) 0.037(3) -0.003(2) 0.004(2) 0.005(2)
C35 0.035(3) 0.039(3) 0.039(3) 0.004(2) 0.002(2) 0.001(2)
C36 0.038(3) 0.064(4) 0.042(4) -0.006(3) -0.002(3) 0.008(3)
C37 0.076(5) 0.041(4) 0.110(6) 0.002(4) -0.017(4) -0.023(3)
C38 0.055(4) 0.079(4) 0.057(4) -0.002(3) -0.018(3) 0.009(3)
C39 0.057(4) 0.089(5) 0.057(4) 0.008(4) -0.012(3) 0.007(4)
C41 0.042(3) 0.029(3) 0.048(3) -0.013(2) 0.011(3) -0.002(2)
C42 0.055(3) 0.044(3) 0.038(3) -0.011(3) 0.007(3) -0.013(3)
C43 0.037(3) 0.044(3) 0.041(3) -0.003(3) -0.001(2) 0.002(2)
C44 0.041(3) 0.032(3) 0.049(4) -0.014(2) 0.007(3) -0.003(2)
C45 0.036(3) 0.034(3) 0.046(3) -0.007(2) -0.006(2) 0.001(2)
C47 0.108(6) 0.066(4) 0.079(5) -0.044(4) 0.024(4) -0.035(4)
C48 0.082(5) 0.112(6) 0.083(6) 0.040(5) -0.043(4) -0.051(5)
C51 0.039(3) 0.039(3) 0.049(4) -0.006(3) 0.015(3) -0.016(2)
C52 0.056(3) 0.046(3) 0.039(3) -0.003(3) 0.010(3) -0.018(3)
C53 0.070(4) 0.035(3) 0.036(3) -0.004(2) 0.003(3) -0.008(3)
C54 0.050(3) 0.032(3) 0.043(3) 0.005(2) 0.018(3) -0.005(2)
C55 0.045(3) 0.038(3) 0.042(3) 0.003(2) 0.020(3) -0.010(2)
C56 0.054(3) 0.045(3) 0.035(3) 0.002(3) 0.007(3) -0.001(3)
C57 0.147(8) 0.257(14) 0.029(4) -0.004(6) 0.013(5) -0.104(9)
C58 0.108(6) 0.083(5) 0.097(6) -0.023(5) -0.056(5) 0.039(5)
C59 0.074(4) 0.083(5) 0.057(4) -0.017(4) -0.001(4) -0.007(4)
C61 0.051(4) 0.045(3) 0.046(4) -0.001(3) -0.001(3) 0.000(3)
C62 0.048(4) 0.058(4) 0.132(7) -0.031(4) -0.034(4) 0.017(3)
C67 0.039(4) 0.072(4) 0.135(7) -0.026(5) -0.036(4) -0.001(3)
C68 0.058(4) 0.054(4) 0.048(4) 0.001(3) 0.005(3) -0.007(3)
O63 0.066(3) 0.050(2) 0.053(3) -0.0001(19) 0.005(2) -0.0080(19)
C81 0.091(11) 0.153(16) 0.071(12) -0.035(11) -0.018(9) -0.050(12)
Cl1 0.0296(12) 0.0777(18) 0.0233(13) -0.0008(12) -0.0073(10) -0.0107(13)
Cl2 0.102(3) 0.085(3) 0.131(4) 0.022(2) -0.080(3) -0.042(2)

loop_
_atom_type_symbol
_atom_type_description
_atom_type_scat_dispersion_real
_atom_type_scat_dispersion_imag
_atom_type_scat_source
C C 0.0033 0.0016 'International Tables Vol C Tables 4.2.6.8 and 6.1.1.4'
H H 0.0000 0.0000 'International Tables Vol C Tables 4.2.6.8 and 6.1.1.4'
N N 0.0061 0.0033 'International Tables Vol C Tables 4.2.6.8 and 6.1.1.4'
O O 0.0106 0.0060 'International Tables Vol C Tables 4.2.6.8 and 6.1.1.4'
Cl Cl 0.1484 0.1585 'International Tables Vol C Tables 4.2.6.8 and 6.1.1.4'

loop_
_geom_angle_atom_site_label_1
_geom_angle_atom_site_label_2
_geom_angle_atom_site_label_3
_geom_angle
C68 N1 C61 111.2(5)
C68 N1 C6 125.3(5)
C61 N1 C6 123.5(4)
C2 O2 C7 113.2(4)
C3 O3 C8 112.5(4)
C11 O4 C4 117.7(4)
C1 O5 C5 114.3(4)
C12 O12 C17 114.4(5)
C13 O13 C18 112.4(5)
C21 O14 C14 117.7(4)
C11 O15 C15 115.4(4)
C16 O16 H16 109.5
C22 O22 C27 112.0(5)
C23 O23 C28 114.8(4)
C31 O24 C24 118.6(4)
C21 O25 C25 114.0(4)
C29 O26 C26 113.3(4)
C37 O32 C32 114.3(4)
C38 O33 C33 113.4(4)
C41 O34 C34 119.7(4)
C31 O35 C35 115.8(3)
C36 O36 C39 111.9(4)
C42 O42 C47 113.5(5)
C43 O43 C48 112.8(5)
C51 O44 C44 119.6(4)
C45 O45 C41 113.5(4)
O46A C46A C45 115.9(8)
O46A C46A H46A 108.3
C45 C46A H46A 108.3
O46A C46A H46B 108.3
C45 C46A H46B 108.3
H46A C46A H46B 107.4
C46A O46A C49A 114.7(11)
O46A C49A H49A 109.5
O46A C49A H49B 109.5
H49A C49A H49B 109.5
O46A C49A H49C 109.5
H49A C49A H49C 109.5
H49B C49A H49C 109.5
O46B C49B H49D 109.5
O46B C49B H49E 109.5
H49D C49B H49E 109.5
O46B C49B H49F 109.5
H49D C49B H49F 109.5
H49E C49B H49F 109.5
C57 O52 C52 115.9(5)
C58 O53 C53 114.5(5)
C54 O54 C1 118.3(4)
C51 O55 C55 113.2(4)
C56 O56 C59 112.8(5)
O5 C1 O54 109.7(4)
O5 C1 C2 108.0(4)
O54 C1 C2 110.0(4)
O5 C1 H1 109.7
O54 C1 H1 109.7
C2 C1 H1 109.7
O2 C2 C1 114.4(4)
O2 C2 C3 106.3(4)
C1 C2 C3 111.4(4)
O2 C2 H2 108.2
C1 C2 H2 108.2
C3 C2 H2 108.2
O3 C3 C2 111.9(4)
O3 C3 C4 108.6(4)
C2 C3 C4 110.9(4)
O3 C3 H3 108.5
C2 C3 H3 108.5
C4 C3 H3 108.5
O4 C4 C3 107.7(4)
O4 C4 C5 110.5(4)
C3 C4 C5 111.7(4)
O4 C4 H4 109.0
C3 C4 H4 109.0
C5 C4 H4 109.0
O5 C5 C6 105.4(4)
O5 C5 C4 110.9(4)
C6 C5 C4 112.8(4)
O5 C5 H5 109.2
C6 C5 H5 109.2
C4 C5 H5 109.2
N1 C6 C5 113.9(4)
N1 C6 H6A 108.8
C5 C6 H6A 108.8
N1 C6 H6B 108.8
C5 C6 H6B 108.8
H6A C6 H6B 107.7
O2 C7 H7A 109.5
O2 C7 H7B 109.5
H7A C7 H7B 109.5
O2 C7 H7C 109.5
H7A C7 H7C 109.5
H7B C7 H7C 109.5
O3 C8 H8A 109.5
O3 C8 H8B 109.5
H8A C8 H8B 109.5
O3 C8 H8C 109.5
H8A C8 H8C 109.5
H8B C8 H8C 109.5
O15 C11 O4 110.8(4)
O15 C11 C12 109.4(4)
O4 C11 C12 109.4(4)
O15 C11 H11 109.1
O4 C11 H11 109.1
C12 C11 H11 109.1
O12 C12 C11 112.5(4)
O12 C12 C13 108.7(5)
C11 C12 C13 112.3(4)
O12 C12 H12 107.7
C11 C12 H12 107.7
C13 C12 H12 107.7
O13 C13 C12 109.8(4)
O13 C13 C14 109.5(4)
C12 C13 C14 112.0(5)
O13 C13 H13 108.5
C12 C13 H13 108.5
C14 C13 H13 108.5
O14 C14 C13 104.7(4)
O14 C14 C15 110.4(4)
C13 C14 C15 112.6(4)
O14 C14 H14 109.7
C13 C14 H14 109.7
C15 C14 H14 109.7
O15 C15 C16 105.2(4)
O15 C15 C14 109.9(4)
C16 C15 C14 115.8(4)
O15 C15 H15 108.5
C16 C15 H15 108.5
C14 C15 H15 108.5
O16 C16 C15 113.7(4)
O16 C16 H16A 108.8
C15 C16 H16A 108.8
O16 C16 H16B 108.8
C15 C16 H16B 108.8
H16A C16 H16B 107.7
O12 C17 H17A 109.5
O12 C17 H17B 109.5
H17A C17 H17B 109.5
O12 C17 H17C 109.5
H17A C17 H17C 109.5
H17B C17 H17C 109.5
O13 C18 H18A 109.5
O13 C18 H18B 109.5
H18A C18 H18B 109.5
O13 C18 H18C 109.5
H18A C18 H18C 109.5
H18B C18 H18C 109.5
O25 C21 O14 111.8(4)
O25 C21 C22 108.7(4)
O14 C21 C22 109.1(4)
O25 C21 H21 109.1
O14 C21 H21 109.1
C22 C21 H21 109.1
O22 C22 C21 113.4(4)
O22 C22 C23 107.4(4)
C21 C22 C23 111.5(4)
O22 C22 H22 108.1
C21 C22 H22 108.1
C23 C22 H22 108.2
O23 C23 C24 108.0(4)
O23 C23 C22 108.8(4)
C24 C23 C22 112.8(4)
O23 C23 H23 109.1
C24 C23 H23 109.1
C22 C23 H23 109.1
O24 C24 C23 108.4(4)
O24 C24 C25 108.0(4)
C23 C24 C25 113.4(4)
O24 C24 H24 109.0
C23 C24 H24 109.0
C25 C24 H24 109.0
O25 C25 C26 107.4(4)
O25 C25 C24 109.1(4)
C26 C25 C24 112.8(4)
O25 C25 H25 109.1
C26 C25 H25 109.1
C24 C25 H25 109.1
O26 C26 C25 109.5(4)
O26 C26 H26A 109.8
C25 C26 H26A 109.8
O26 C26 H26B 109.8
C25 C26 H26B 109.8
H26A C26 H26B 108.2
O22 C27 H27A 109.5
O22 C27 H27B 109.5
H27A C27 H27B 109.5
O22 C27 H27C 109.5
H27A C27 H27C 109.5
H27B C27 H27C 109.5
O23 C28 H28A 109.5
O23 C28 H28B 109.5
H28A C28 H28B 109.5
O23 C28 H28C 109.5
H28A C28 H28C 109.5
H28B C28 H28C 109.5
O26 C29 H29A 109.5
O26 C29 H29B 109.5
H29A C29 H29B 109.5
O26 C29 H29C 109.5
H29A C29 H29C 109.5
H29B C29 H29C 109.5
O35 C31 O24 111.0(4)
O35 C31 C32 107.9(4)
O24 C31 C32 110.2(4)
O35 C31 H31 109.2
O24 C31 H31 109.2
C32 C31 H31 109.2
O32 C32 C31 111.3(4)
O32 C32 C33 108.1(4)
C31 C32 C33 111.1(4)
O32 C32 H32 108.8
C31 C32 H32 108.8
C33 C32 H32 108.7
O33 C33 C32 108.5(4)
O33 C33 C34 109.6(4)
C32 C33 C34 109.9(4)
O33 C33 H33 109.6
C32 C33 H33 109.6
C34 C33 H33 109.6
O34 C34 C35 111.1(4)
O34 C34 C33 105.8(4)
C35 C34 C33 113.9(4)
O34 C34 H34 108.6
C35 C34 H34 108.6
C33 C34 H34 108.6
O35 C35 C36 106.4(4)
O35 C35 C34 110.6(4)
C36 C35 C34 113.9(4)
O35 C35 H35 108.6
C36 C35 H35 108.6
C34 C35 H35 108.6
O36 C36 C35 111.0(4)
O36 C36 H36A 109.4
C35 C36 H36A 109.4
O36 C36 H36B 109.4
C35 C36 H36B 109.4
H36A C36 H36B 108.0
O32 C37 H37A 109.5
O32 C37 H37B 109.5
H37A C37 H37B 109.5
O32 C37 H37C 109.5
H37A C37 H37C 109.5
H37B C37 H37C 109.5
O33 C38 H38A 109.5
O33 C38 H38B 109.5
H38A C38 H38B 109.5
O33 C38 H38C 109.5
H38A C38 H38C 109.5
H38B C38 H38C 109.5
O36 C39 H39A 109.5
O36 C39 H39B 109.5
H39A C39 H39B 109.5
O36 C39 H39C 109.5
H39A C39 H39C 109.5
H39B C39 H39C 109.5
O34 C41 O45 111.8(4)
O34 C41 C42 111.3(4)
O45 C41 C42 108.6(4)
O34 C41 H41 108.3
O45 C41 H41 108.3
C42 C41 H41 108.3
O42 C42 C41 113.0(4)
O42 C42 C43 107.3(4)
C41 C42 C43 108.7(4)
O42 C42 H42 109.2
C41 C42 H42 109.2
C43 C42 H42 109.2
O43 C43 C42 108.8(4)
O43 C43 C44 107.9(4)
C42 C43 C44 111.4(4)
O43 C43 H43 109.6
C42 C43 H43 109.6
C44 C43 H43 109.6
O44 C44 C45 110.7(4)
O44 C44 C43 105.4(4)
C45 C44 C43 112.4(4)
O44 C44 H44 109.4
C45 C44 H44 109.4
C43 C44 H44 109.4
O45 C45 C44 112.2(4)
O45 C45 C46A 104.9(4)
C44 C45 C46A 113.2(5)
O45 C45 H45 108.8
C44 C45 H45 108.8
C46A C45 H45 108.8
O42 C47 H47A 109.5
O42 C47 H47B 109.5
H47A C47 H47B 109.5
O42 C47 H47C 109.5
H47A C47 H47C 109.5
H47B C47 H47C 109.5
O43 C48 H48A 109.5
O43 C48 H48B 109.5
H48A C48 H48B 109.5
O43 C48 H48C 109.5
H48A C48 H48C 109.5
H48B C48 H48C 109.5
O55 C51 O44 111.3(4)
O55 C51 C52 108.3(4)
O44 C51 C52 109.4(4)
O55 C51 H51 109.3
O44 C51 H51 109.3
C52 C51 H51 109.3
O52 C52 C53 108.0(5)
O52 C52 C51 111.0(4)
C53 C52 C51 109.9(4)
O52 C52 H52 109.3
C53 C52 H52 109.3
C51 C52 H52 109.3
O53 C53 C52 108.6(4)
O53 C53 C54 109.5(4)
C52 C53 C54 110.0(5)
O53 C53 H53 109.6
C52 C53 H53 109.6
C54 C53 H53 109.6
O54 C54 C53 106.1(4)
O54 C54 C55 112.2(4)
C53 C54 C55 111.4(4)
O54 C54 H54 109.0
C53 C54 H54 109.1
C55 C54 H54 109.0
O55 C55 C56 106.9(4)
O55 C55 C54 110.5(4)
C56 C55 C54 114.9(4)
O55 C55 H55 108.1
C56 C55 H55 108.1
C54 C55 H55 108.1
O56 C56 C55 109.9(4)
O56 C56 H56A 109.7
C55 C56 H56A 109.7
O56 C56 H56B 109.7
C55 C56 H56B 109.7
H56A C56 H56B 108.2
O52 C57 H57A 109.5
O52 C57 H57B 109.5
H57A C57 H57B 109.5
O52 C57 H57C 109.5
H57A C57 H57C 109.5
H57B C57 H57C 109.5
O53 C58 H58A 109.5
O53 C58 H58B 109.5
H58A C58 H58B 109.5
O53 C58 H58C 109.5
H58A C58 H58C 109.5
H58B C58 H58C 109.5
O56 C59 H59A 109.5
O56 C59 H59B 109.5
H59A C59 H59B 109.5
O56 C59 H59C 109.5
H59A C59 H59C 109.5
H59B C59 H59C 109.5
O61 C61 N1 124.8(5)
O61 C61 C62 129.5(5)
N1 C61 C62 105.7(5)
C67 C62 C63A 121.6(9)
C67 C62 C63B 124.9(7)
C63A C62 C63B 32.6(8)
C67 C62 C61 106.4(5)
C63A C62 C61 127.0(9)
C63B C62 C61 126.6(8)
C62 C63A C64A 114.5(15)
C62 C63A H63A 122.8
C64A C63A H63A 122.8
C63A C64A C65A 123.4(18)
C63A C64A H64A 118.3
C65A C64A H64A 118.3
C66A C65A C64A 119.6(18)
C66A C65A H65A 120.2
C64A C65A H65A 120.2
C65A C66A C67 115.4(15)
C65A C66A H66A 122.3
C67 C66A H66A 122.3
C64B C63B C62 115.0(11)
C64B C63B H63B 122.5
C62 C63B H63B 122.5
C63B C64B C65B 120.3(12)
C63B C64B H64B 119.8
C65B C64B H64B 119.8
C66B C65B C64B 122.2(13)
C66B C65B H65B 118.9
C64B C65B H65B 118.9
C65B C66B C67 119.4(12)
C65B C66B H66B 120.3
C67 C66B H66B 120.3
C62 C67 C68 109.9(5)
C62 C67 C66A 124.6(9)
C68 C67 C66A 123.1(9)
C62 C67 C66B 116.2(8)
C68 C67 C66B 128.8(8)
C66A C67 C66B 35.8(7)
O62 C68 N1 123.5(6)
O62 C68 C67 129.7(6)
N1 C68 C67 106.7(5)
H63C O63 H63D 85.7
Cl2 C81 Cl1 115.8(9)
Cl2 C81 H81A 108.3
Cl1 C81 H81A 108.4
Cl2 C81 H81B 108.3
Cl1 C81 H81B 108.3
H81A C81 H81B 107.4
C72 C71 H71A 109.4
C72 C71 H71B 109.1
H71A C71 H71B 109.5
C72 C71 H71C 109.9
H71A C71 H71C 109.5
H71B C71 H71C 109.5
C73 C72 C71 128(2)
C73 C72 H72A 105.0
C71 C72 H72A 105.1
C73 C72 H72B 105.5
C71 C72 H72B 105.9
H72A C72 H72B 106.0
C72 C73 C74 112.7(17)
C72 C73 H73A 109.4
C74 C73 H73A 108.9
C72 C73 H73B 108.9
C74 C73 H73B 109.1
H73A C73 H73B 107.8
C75 C74 C73 114.8(14)
C75 C74 H74A 108.6
C73 C74 H74A 108.5
C75 C74 H74B 108.6
C73 C74 H74B 108.6
H74A C74 H74B 107.6
C74 C75 H75A 109.5
C74 C75 H75B 109.5
H75A C75 H75B 109.5
C74 C75 H75C 109.4
H75A C75 H75C 109.5
H75B C75 H75C 109.5
C77 C76 H76A 109.5
C77 C76 H76B 109.5
H76A C76 H76B 109.5
C77 C76 H76C 109.5
H76A C76 H76C 109.5
H76B C76 H76C 109.5
C78 C77 C76 153.3(7)
C78 C77 H77A 98.2
C76 C77 H77A 98.2
C78 C77 H77B 98.2
C76 C77 H77B 98.2
H77A C77 H77B 103.8
C77 C78 C79 122.7(6)
C77 C78 H78A 106.7
C79 C78 H78A 106.7
C77 C78 H78B 106.6
C79 C78 H78B 106.6
H78A C78 H78B 106.6
C80 C79 C78 160.3(5)
C80 C79 H79A 96.1
C78 C79 H79A 96.1
C80 C79 H79B 96.1
C78 C79 H79B 96.1
H79A C79 H79B 103.4
C79 C80 H80A 109.5
C79 C80 H80B 109.5
H80A C80 H80B 109.5
C79 C80 H80C 109.5
H80A C80 H80C 109.5
H80B C80 H80C 109.5

loop_
_geom_bond_atom_site_label_1
_geom_bond_atom_site_label_2
_geom_bond_distance
N1 C68 1.374(7)
N1 C61 1.405(7)
N1 C6 1.423(6)
O2 C2 1.420(6)
O2 C7 1.418(6)
O3 C3 1.426(6)
O3 C8 1.435(7)
O4 C11 1.418(6)
O4 C4 1.431(6)
O5 C1 1.440(6)
O5 C5 1.441(6)
O12 C12 1.412(7)
O12 C17 1.419(8)
O13 C13 1.425(7)
O13 C18 1.404(9)
O14 C21 1.427(6)
O14 C14 1.432(6)
O15 C11 1.408(6)
O15 C15 1.457(5)
O16 C16 1.420(6)
O16 H16 0.8400
O22 C22 1.412(6)
O22 C27 1.428(9)
O23 C23 1.427(6)
O23 C28 1.447(7)
O24 C31 1.419(6)
O24 C24 1.432(6)
O25 C21 1.415(6)
O25 C25 1.443(6)
O26 C29 1.392(6)
O26 C26 1.402(6)
O32 C37 1.392(7)
O32 C32 1.425(6)
O33 C38 1.415(6)
O33 C33 1.417(6)
O34 C41 1.398(6)
O34 C34 1.452(6)
O35 C31 1.429(6)
O35 C35 1.442(6)
O36 C36 1.405(6)
O36 C39 1.386(6)
O42 C42 1.413(6)
O42 C47 1.423(7)
O43 C43 1.435(6)
O43 C48 1.432(8)
O44 C51 1.401(6)
O44 C44 1.442(6)
O45 C45 1.438(6)
O45 C41 1.415(6)
C46A O46A 1.307(11)
C46A C45 1.500(8)
C46A H46A 0.9900
C46A H46B 0.9900
O46A C49A 1.415(18)
C49A H49A 0.9800
C49A H49B 0.9800
C49A H49C 0.9800
O46B C49B 1.403(16)
C49B H49D 0.9800
C49B H49E 0.9800
C49B H49F 0.9800
O52 C57 1.354(8)
O52 C52 1.422(6)
O53 C58 1.430(8)
O53 C53 1.440(6)
O54 C54 1.418(6)
O54 C1 1.418(6)
O55 C51 1.426(6)
O55 C55 1.453(6)
O56 C56 1.411(6)
O56 C59 1.436(7)
O61 C61 1.200(6)
O62 C68 1.235(7)
C1 C2 1.501(7)
C1 H1 1.0000
C2 C3 1.524(7)
C2 H2 1.0000
C3 C4 1.519(7)
C3 H3 1.0000
C4 C5 1.530(7)
C4 H4 1.0000
C5 C6 1.484(7)
C5 H5 1.0000
C6 H6A 0.9900
C6 H6B 0.9900
C7 H7A 0.9800
C7 H7B 0.9800
C7 H7C 0.9800
C8 H8A 0.9800
C8 H8B 0.9800
C8 H8C 0.9800
C11 C12 1.495(8)
C11 H11 1.0000
C12 C13 1.515(8)
C12 H12 1.0000
C13 C14 1.506(7)
C13 H13 1.0000
C14 C15 1.534(7)
C14 H14 1.0000
C15 C16 1.507(7)
C15 H15 1.0000
C16 H16A 0.9900
C16 H16B 0.9900
C17 H17A 0.9800
C17 H17B 0.9800
C17 H17C 0.9800
C18 H18A 0.9800
C18 H18B 0.9800
C18 H18C 0.9800
C21 C22 1.512(7)
C21 H21 1.0000
C22 C23 1.547(7)
C22 H22 1.0000
C23 C24 1.486(7)
C23 H23 1.0000
C24 C25 1.530(7)
C24 H24 1.0000
C25 C26 1.487(7)
C25 H25 1.0000
C26 H26A 0.9900
C26 H26B 0.9900
C27 H27A 0.9800
C27 H27B 0.9800
C27 H27C 0.9800
C28 H28A 0.9800
C28 H28B 0.9800
C28 H28C 0.9800
C29 H29A 0.9800
C29 H29B 0.9800
C29 H29C 0.9800
C31 C32 1.527(7)
C31 H31 1.0000
C32 C33 1.507(7)
C32 H32 1.0000
C33 C34 1.521(6)
C33 H33 1.0000
C34 C35 1.493(7)
C34 H34 1.0000
C35 C36 1.487(7)
C35 H35 1.0000
C36 H36A 0.9900
C36 H36B 0.9900
C37 H37A 0.9800
C37 H37B 0.9800
C37 H37C 0.9800
C38 H38A 0.9800
C38 H38B 0.9800
C38 H38C 0.9800
C39 H39A 0.9800
C39 H39B 0.9800
C39 H39C 0.9800
C41 C42 1.506(8)
C41 H41 1.0000
C42 C43 1.528(7)
C42 H42 1.0000
C43 C44 1.501(7)
C43 H43 1.0000
C44 C45 1.494(8)
C44 H44 1.0000
C45 H45 1.0000
C47 H47A 0.9800
C47 H47B 0.9800
C47 H47C 0.9800
C48 H48A 0.9800
C48 H48B 0.9800
C48 H48C 0.9800
C51 C52 1.513(8)
C51 H51 1.0000
C52 C53 1.512(8)
C52 H52 1.0000
C53 C54 1.522(7)
C53 H53 1.0000
C54 C55 1.510(7)
C54 H54 1.0000
C55 C56 1.482(7)
C55 H55 1.0000
C56 H56A 0.9900
C56 H56B 0.9900
C57 H57A 0.9800
C57 H57B 0.9800
C57 H57C 0.9800
C58 H58A 0.9800
C58 H58B 0.9800
C58 H58C 0.9800
C59 H59A 0.9800
C59 H59B 0.9800
C59 H59C 0.9800
C61 C62 1.473(8)
C62 C67 1.389(9)
C62 C63A 1.41(2)
C62 C63B 1.391(14)
C63A C64A 1.50(2)
C63A H63A 0.9500
C64A C65A 1.42(2)
C64A H64A 0.9500
C65A C66A 1.44(2)
C65A H65A 0.9500
C66A C67 1.466(18)
C66A H66A 0.9500
C63B C64B 1.451(17)
C63B H63B 0.9500
C64B C65B 1.364(17)
C64B H64B 0.9500
C65B C66B 1.363(18)
C65B H65B 0.9500
C66B C67 1.440(15)
C66B H66B 0.9500
C67 C68 1.425(9)
O63 H63C 1.0025
O63 H63D 0.8571
C81 Cl2 1.658(15)
C81 Cl1 1.73(2)
C81 H81A 0.9900
C81 H81B 0.9900
C71 C72 1.53(3)
C71 H71A 0.9800
C71 H71B 0.9800
C71 H71C 0.9800
C72 C73 1.40(3)
C72 H72A 0.9900
C72 H72B 0.9900
C73 C74 1.46(2)
C73 H73A 0.9900
C73 H73B 0.9900
C74 C75 1.365(16)
C74 H74A 0.9900
C74 H74B 0.9900
C75 H75A 0.9800
C75 H75B 0.9800
C75 H75C 0.9800
C76 C77 1.576(13)
C76 H76A 0.9800
C76 H76B 0.9800
C76 H76C 0.9800
C77 C78 1.352(9)
C77 H77A 0.9900
C77 H77B 0.9900
C78 C79 1.535(8)
C78 H78A 0.9900
C78 H78B 0.9900
C79 C80 1.258(7)
C79 H79A 0.9900
C79 H79B 0.9900
C80 H80A 0.9800
C80 H80B 0.9800
C80 H80C 0.9800

loop_
_geom_torsion_atom_site_label_1
_geom_torsion_atom_site_label_2
_geom_torsion_atom_site_label_3
_geom_torsion_atom_site_label_4
_geom_torsion
C45 C46A O46A C49A -163.6(18)
C5 O5 C1 O54 57.6(5)
C5 O5 C1 C2 -62.4(4)
C54 O54 C1 O5 108.3(4)
C54 O54 C1 C2 -133.0(4)
C7 O2 C2 C1 65.0(5)
C7 O2 C2 C3 -171.6(4)
O5 C1 C2 O2 179.4(4)
O54 C1 C2 O2 59.6(5)
O5 C1 C2 C3 58.8(5)
O54 C1 C2 C3 -61.0(5)
C8 O3 C3 C2 -111.0(5)
C8 O3 C3 C4 126.3(4)
O2 C2 C3 O3 59.7(5)
C1 C2 C3 O3 -175.1(4)
O2 C2 C3 C4 -178.9(4)
C1 C2 C3 C4 -53.7(5)
C11 O4 C4 C3 122.9(4)
C11 O4 C4 C5 -114.8(4)
O3 C3 C4 O4 -66.8(5)
C2 C3 C4 O4 169.8(4)
O3 C3 C4 C5 171.7(4)
C2 C3 C4 C5 48.4(5)
C1 O5 C5 C6 -179.3(4)
C1 O5 C5 C4 58.3(5)
O4 C4 C5 O5 -169.7(4)
C3 C4 C5 O5 -49.8(5)
O4 C4 C5 C6 72.3(5)
C3 C4 C5 C6 -167.8(4)
C68 N1 C6 C5 -103.8(6)
C61 N1 C6 C5 79.0(6)
O5 C5 C6 N1 69.4(5)
C4 C5 C6 N1 -169.4(4)
C15 O15 C11 O4 59.7(5)
C15 O15 C11 C12 -61.1(5)
C4 O4 C11 O15 91.2(4)
C4 O4 C11 C12 -148.1(4)
C17 O12 C12 C11 94.5(6)
C17 O12 C12 C13 -140.4(6)
O15 C11 C12 O12 178.9(4)
O4 C11 C12 O12 57.3(5)
O15 C11 C12 C13 55.9(6)
O4 C11 C12 C13 -65.7(5)
C18 O13 C13 C12 -122.7(6)
C18 O13 C13 C14 114.0(6)
O12 C12 C13 O13 62.9(6)
C11 C12 C13 O13 -171.9(5)
O12 C12 C13 C14 -175.3(4)
C11 C12 C13 C14 -50.1(6)
C21 O14 C14 C13 147.4(4)
C21 O14 C14 C15 -91.1(5)
O13 C13 C14 O14 -71.8(5)
C12 C13 C14 O14 166.3(4)
O13 C13 C14 C15 168.2(4)
C12 C13 C14 C15 46.3(6)
C11 O15 C15 C16 -177.4(4)
C11 O15 C15 C14 57.2(5)
O14 C14 C15 O15 -164.7(4)
C13 C14 C15 O15 -48.1(6)
O14 C14 C15 C16 76.2(5)
C13 C14 C15 C16 -167.2(4)
O15 C15 C16 O16 -64.2(5)
C14 C15 C16 O16 57.4(6)
C25 O25 C21 O14 55.4(5)
C25 O25 C21 C22 -65.1(5)
C14 O14 C21 O25 102.0(5)
C14 O14 C21 C22 -137.7(4)
C27 O22 C22 C21 64.3(6)
C27 O22 C22 C23 -172.1(5)
O25 C21 C22 O22 176.0(4)
O14 C21 C22 O22 53.9(5)
O25 C21 C22 C23 54.7(5)
O14 C21 C22 C23 -67.4(5)
C28 O23 C23 C24 140.5(5)
C28 O23 C23 C22 -96.8(5)
O22 C22 C23 O23 69.1(5)
C21 C22 C23 O23 -166.1(4)
O22 C22 C23 C24 -171.1(4)
C21 C22 C23 C24 -46.3(6)
C31 O24 C24 C23 117.7(4)
C31 O24 C24 C25 -119.0(4)
O23 C23 C24 O24 -75.7(5)
C22 C23 C24 O24 164.1(4)
O23 C23 C24 C25 164.4(4)
C22 C23 C24 C25 44.1(5)
C21 O25 C25 C26 -175.4(4)
C21 O25 C25 C24 62.0(5)
O24 C24 C25 O25 -170.1(3)
C23 C24 C25 O25 -50.0(5)
O24 C24 C25 C26 70.5(5)
C23 C24 C25 C26 -169.3(4)
C29 O26 C26 C25 -175.6(5)
O25 C25 C26 O26 -65.1(5)
C24 C25 C26 O26 55.2(6)
C35 O35 C31 O24 60.6(5)
C35 O35 C31 C32 -60.2(5)
C24 O24 C31 O35 100.5(4)
C24 O24 C31 C32 -140.0(4)
C37 O32 C32 C31 92.2(6)
C37 O32 C32 C33 -145.4(5)
O35 C31 C32 O32 178.8(4)
O24 C31 C32 O32 57.4(5)
O35 C31 C32 C33 58.2(5)
O24 C31 C32 C33 -63.1(5)
C38 O33 C33 C32 -109.1(5)
C38 O33 C33 C34 130.9(4)
O32 C32 C33 O33 64.1(5)
C31 C32 C33 O33 -173.5(4)
O32 C32 C33 C34 -176.1(4)
C31 C32 C33 C34 -53.7(5)
C41 O34 C34 C35 -106.0(5)
C41 O34 C34 C33 129.9(4)
O33 C33 C34 O34 -69.1(4)
C32 C33 C34 O34 171.7(4)
O33 C33 C34 C35 168.6(4)
C32 C33 C34 C35 49.4(5)
C31 O35 C35 C36 180.0(4)
C31 O35 C35 C34 55.9(5)
O34 C34 C35 O35 -168.1(3)
C33 C34 C35 O35 -48.8(5)
O34 C34 C35 C36 72.3(5)
C33 C34 C35 C36 -168.4(4)
C39 O36 C36 C35 -171.0(5)
O35 C35 C36 O36 64.7(5)
C34 C35 C36 O36 -173.3(4)
C34 O34 C41 O45 101.5(5)
C34 O34 C41 C42 -136.7(4)
C45 O45 C41 O34 59.8(5)
C45 O45 C41 C42 -63.5(5)
C47 O42 C42 C41 70.9(6)
C47 O42 C42 C43 -169.2(5)
O34 C41 C42 O42 56.5(5)
O45 C41 C42 O42 -179.9(4)
O34 C41 C42 C43 -62.6(5)
O45 C41 C42 C43 61.0(5)
C48 O43 C43 C42 -110.7(5)
C48 O43 C43 C44 128.3(5)
O42 C42 C43 O43 64.3(5)
C41 C42 C43 O43 -173.1(4)
O42 C42 C43 C44 -176.9(4)
C41 C42 C43 C44 -54.3(6)
C51 O44 C44 C45 -105.9(5)
C51 O44 C44 C43 132.3(5)
O43 C43 C44 O44 -72.1(5)
C42 C43 C44 O44 168.6(4)
O43 C43 C44 C45 167.2(4)
C42 C43 C44 C45 47.9(6)
C41 O45 C45 C44 56.6(5)
C41 O45 C45 C46A 179.9(6)
O44 C44 C45 O45 -165.2(4)
C43 C44 C45 O45 -47.6(6)
O44 C44 C45 C46A 76.3(6)
C43 C44 C45 C46A -166.0(5)
O46A C46A C45 O45 61.2(10)
O46A C46A C45 C44 -176.2(8)
C55 O55 C51 O44 57.1(5)
C55 O55 C51 C52 -63.1(5)
C44 O44 C51 O55 101.4(5)
C44 O44 C51 C52 -139.0(4)
C57 O52 C52 C53 -133.0(8)
C57 O52 C52 C51 106.6(8)
O55 C51 C52 O52 -179.8(4)
O44 C51 C52 O52 58.8(5)
O55 C51 C52 C53 60.9(5)
O44 C51 C52 C53 -60.5(5)
C58 O53 C53 C52 -121.8(6)
C58 O53 C53 C54 118.1(6)
O52 C52 C53 O53 63.1(5)
C51 C52 C53 O53 -175.8(4)
O52 C52 C53 C54 -177.1(4)
C51 C52 C53 C54 -56.0(5)
C1 O54 C54 C53 139.6(4)
C1 O54 C54 C55 -98.6(5)
O53 C53 C54 O54 -66.8(5)
C52 C53 C54 O54 173.9(4)
O53 C53 C54 C55 170.9(4)
C52 C53 C54 C55 51.6(5)
C51 O55 C55 C56 -175.2(4)
C51 O55 C55 C54 59.0(5)
O54 C54 C55 O55 -170.5(4)
C53 C54 C55 O55 -51.8(5)
O54 C54 C55 C56 68.4(5)
C53 C54 C55 C56 -172.9(4)
C59 O56 C56 C55 177.4(5)
O55 C55 C56 O56 -70.0(5)
C54 C55 C56 O56 53.1(6)
C68 N1 C61 O61 -179.1(6)
C6 N1 C61 O61 -1.6(9)
C68 N1 C61 C62 0.3(7)
C6 N1 C61 C62 177.8(5)
O61 C61 C62 C67 -179.0(7)
N1 C61 C62 C67 1.6(8)
O61 C61 C62 C63A -24.0(17)
N1 C61 C62 C63A 156.6(13)
O61 C61 C62 C63B 17.0(14)
N1 C61 C62 C63B -162.3(10)
C67 C62 C63A C64A -9(2)
C63B C62 C63A C64A 97(2)
C61 C62 C63A C64A -161.0(12)
C62 C63A C64A C65A 12(3)
C63A C64A C65A C66A -7(3)
C64A C65A C66A C67 0(3)
C67 C62 C63B C64B 7.7(18)
C63A C62 C63B C64B -88(2)
C61 C62 C63B C64B 168.9(10)
C62 C63B C64B C65B -11(2)
C63B C64B C65B C66B 2(2)
C64B C65B C66B C67 11(2)
C63A C62 C67 C68 -159.5(13)
C63B C62 C67 C68 161.4(10)
C61 C62 C67 C68 -2.9(9)
C63A C62 C67 C66A 3.0(19)
C63B C62 C67 C66A -36.1(18)
C61 C62 C67 C66A 159.6(12)
C63A C62 C67 C66B 43.6(16)
C63B C62 C67 C66B 4.5(16)
C61 C62 C67 C66B -159.8(10)
C65A C66A C67 C62 2(2)
C65A C66A C67 C68 162.7(13)
C65A C66A C67 C66B -85(2)
C65B C66B C67 C62 -14.2(19)
C65B C66B C67 C68 -166.0(11)
C65B C66B C67 C66A 99(2)
C61 N1 C68 O62 176.2(6)
C6 N1 C68 O62 -1.3(9)
C61 N1 C68 C67 -2.0(7)
C6 N1 C68 C67 -179.5(6)
C62 C67 C68 O62 -175.0(7)
C66A C67 C68 O62 22.2(15)
C66B C67 C68 O62 -21.8(16)
C62 C67 C68 N1 3.1(9)
C66A C67 C68 N1 -159.7(11)
C66B C67 C68 N1 156.2(11)
C71 C72 C73 C74 -106(3)
C72 C73 C74 C75 -70(2)
C76 C77 C78 C79 84.7(17)
C77 C78 C79 C80 -38.9(18)
